data_7131529
loop_
_publ_author_name
'Jackson, Ross A.'
'Matthews, Aidan J. R.'
'Vasko, Petra'
'Mahon, Mary F.'
'Hicks, Jamie'
'Liptrot, David J.'

_publ_section_title
;
 An acyclic aluminyl anion.
;
_journal_issue 35
_journal_name_full 'Chemical communications (Cambridge, England)'
_journal_page_first 5277
_journal_page_last 5280
_journal_paper_doi 10.1039/d3cc01317k
_journal_volume 59
_journal_year 2023
_chemical_formula_moiety 'C59 H93 Al Mg N4 Si2, C7 H8'
_chemical_formula_sum 'C66 H101 Al Mg N4 Si2'
_chemical_formula_weight 1057.97
_space_group_crystal_system triclinic
_space_group_IT_number 2
_space_group_name_Hall '-P 1'
_space_group_name_H-M_alt 'P -1'
_atom_sites_solution_hydrogens geom
_atom_sites_solution_primary dual
_audit_creation_date 2022-08-09
_audit_creation_method
;
Olex2 1.5
(compiled 2022.04.07 svn.rca3783a0 for OlexSys, GUI svn.r6498)
;
_audit_update_record
;
2022-11-09 deposited with the CCDC.	2023-04-06 downloaded from the CCDC.
;
_cell_angle_alpha 87.531(3)
_cell_angle_beta 83.372(3)
_cell_angle_gamma 84.087(3)
_cell_formula_units_Z 2
_cell_length_a 12.8772(5)
_cell_length_b 14.6377(6)
_cell_length_c 17.2412(6)
_cell_measurement_reflns_used 14377
_cell_measurement_temperature 150.01(10)
_cell_measurement_theta_max 72.4410
_cell_measurement_theta_min 4.3830
_cell_volume 3209.3(2)
_computing_cell_refinement 'CrysAlisPro 1.171.39.46 (Rigaku OD, 2018)'
_computing_data_collection 'CrysAlisPro 1.171.39.46 (Rigaku OD, 2018)'
_computing_data_reduction 'CrysAlisPro 1.171.39.46 (Rigaku OD, 2018)'
_computing_molecular_graphics 'Olex2 1.5 (Dolomanov et al., 2009)'
_computing_publication_material 'Olex2 1.5 (Dolomanov et al., 2009)'
_computing_structure_refinement 'SHELXL 2014/3 (Sheldrick, 2015)'
_computing_structure_solution 'SHELXT 2018/2 (Sheldrick, 2018)'
_diffrn_ambient_environment N~2~
_diffrn_ambient_temperature 150.01(10)
_diffrn_detector 'CCD plate'
_diffrn_detector_area_resol_mean 8.1150
_diffrn_detector_type EosS2
_diffrn_measured_fraction_theta_full 0.999
_diffrn_measured_fraction_theta_max 0.979
_diffrn_measurement_device 'four-circle diffractometer'
_diffrn_measurement_device_type 'SuperNova, Dual, Cu at home/near, EosS2'
_diffrn_measurement_method '\w scans'
_diffrn_radiation_monochromator mirror
_diffrn_radiation_probe x-ray
_diffrn_radiation_type 'Cu K\a'
_diffrn_radiation_wavelength 1.54184
_diffrn_reflns_av_R_equivalents 0.0176
_diffrn_reflns_av_unetI/netI 0.0255
_diffrn_reflns_Laue_measured_fraction_full 0.999
_diffrn_reflns_Laue_measured_fraction_max 0.979
_diffrn_reflns_limit_h_max 15
_diffrn_reflns_limit_h_min -14
_diffrn_reflns_limit_k_max 18
_diffrn_reflns_limit_k_min -12
_diffrn_reflns_limit_l_max 21
_diffrn_reflns_limit_l_min -20
_diffrn_reflns_number 23418
_diffrn_reflns_point_group_measured_fraction_full 0.999
_diffrn_reflns_point_group_measured_fraction_max 0.979
_diffrn_reflns_theta_full 67.684
_diffrn_reflns_theta_max 72.639
_diffrn_reflns_theta_min 3.472
_diffrn_source 'micro-focus sealed X-ray tube'
_diffrn_source_type 'SuperNova (Cu) X-ray Source'
_exptl_absorpt_coefficient_mu 1.026
_exptl_absorpt_correction_T_max 1.00000
_exptl_absorpt_correction_T_min 0.92667
_exptl_absorpt_correction_type multi-scan
_exptl_absorpt_process_details
;
CrysAlisPro 1.171.39.46 (Rigaku Oxford Diffraction, 2018)
Empirical absorption correction using spherical harmonics,
 implemented in SCALE3 ABSPACK scaling algorithm.
;
_exptl_crystal_colour colourless
_exptl_crystal_colour_primary colourless
_exptl_crystal_density_diffrn 1.095
_exptl_crystal_description block
_exptl_crystal_F_000 1156
_exptl_crystal_size_max 0.251
_exptl_crystal_size_mid 0.176
_exptl_crystal_size_min 0.157
_refine_diff_density_max 0.556
_refine_diff_density_min -0.306
_refine_diff_density_rms 0.043
_refine_ls_extinction_method none
_refine_ls_goodness_of_fit_ref 1.008
_refine_ls_hydrogen_treatment constr
_refine_ls_matrix_type full
_refine_ls_number_parameters 732
_refine_ls_number_reflns 12477
_refine_ls_number_restraints 217
_refine_ls_restrained_S_all 1.020
_refine_ls_R_factor_all 0.0466
_refine_ls_R_factor_gt 0.0426
_refine_ls_shift/su_max 0.001
_refine_ls_shift/su_mean 0.000
_refine_ls_structure_factor_coef Fsqd
_refine_ls_weighting_details 'w=1/[\s^2^(Fo^2^)+(0.0698P)^2^+1.2118P] where P=(Fo^2^+2Fc^2^)/3'
_refine_ls_weighting_scheme calc
_refine_ls_wR_factor_gt 0.1183
_refine_ls_wR_factor_ref 0.1224
_reflns_Friedel_coverage 0.000
_reflns_number_gt 11296
_reflns_number_total 12477
_reflns_threshold_expression 'I > 2\s(I)'
_cod_data_source_file d3cc01317k2.cif
_cod_data_source_block s22djl17
_cod_depositor_comments 'Adding full bibliography for 7131527--7131531.cif.'
_cod_database_code 7131529
_shelxl_version_number 2014-3
_shelx_space_group_comment
;
The symmetry employed for this shelxl refinement is uniquely defined
by the following loop, which should always be used as a source of
symmetry information in preference to the above space-group names.
They are only intended as comments.
;
_olex2_refinement_description
;
1. Fixed Uiso
 At 1.2 times of:
  All C(H) groups
 At 1.5 times of:
  All C(H,H,H) groups
2. Restrained distances
 C66-C60 \\sim C66A-C60A
 with sigma of 0.005
3. Uiso/Uaniso restraints and constraints
C60 \\sim C61 \\sim C62 \\sim C63 \\sim C64 \\sim C65 \\sim C66 \\sim C60A
\\sim C61A \\sim C62A \\sim C63A \\sim C64A \\sim C65A \\sim C66A: within 2A
with sigma of 0.015 and sigma for terminal atoms of 0.01 within 2A
4. Others
 Fixed Sof: C60(0.5) C61(0.5) H64(0.5) C62(0.5) H63(0.5) C63(0.5) H62(0.5)
 C64(0.5) H61(0.5) C65(0.5) H60(0.5) C66(0.5) H65A(0.5) H65B(0.5) H65C(0.5)
 C60A(0.5) C61A(0.5) H64A(0.5) C62A(0.5) H63A(0.5) C63A(0.5) H62A(0.5)
 C64A(0.5) H61A(0.5) C65A(0.5) H60A(0.5) C66A(0.5) H65D(0.5) H65E(0.5) H65F(0.5)
5.a Ternary CH refined with riding coordinates:
 C7(H7), C10(H10), C22(H22), C25(H25), C42(H41), C45(H44), C54(H56), C57(H53)
5.b Aromatic/amide H refined with riding coordinates:
 C3(H3), C4(H4), C5(H5), C18(H18), C19(H19), C20(H20), C33(H32), C38(H36),
 C39(H37), C40(H38), C50(H51), C51(H50), C52(H49), C61(H64), C62(H63), C63(H62),
  C64(H61), C65(H60), C61A(H64A), C62A(H63A), C63A(H62A), C64A(H61A), C65A(H60A)
5.c Fitted hexagon refined as free rotating group:
 C60(C61,C62,C63,C64,C65), C60A(C61A,C62A,C63A,C64A,C65A)
5.d Idealised Me refined as rotating group:
 C8(H8A,H8B,H8C), C9(H9A,H9B,H9C), C11(H11A,H11B,H11C), C12(H12A,H12B,H12C),
 C13(H13A,H13B,H13C), C14(H14A,H14B,H14C), C15(H15A,H15B,H15C), C23(H23A,H23B,
 H23C), C24(H24A,H24B,H24C), C26(H26A,H26B,H26C), C27(H27A,H27B,H27C), C28(H28A,
 H28B,H28C), C29(H29A,H29B,H29C), C30(H30A,H30B,H30C), C31(H01A,H01B,H01C),
 C35(H01D,H01E,H01F), C43(H42A,H42B,H42C), C44(H43A,H43B,H43C), C46(H45A,H45B,
 H45C), C47(H46A,H46B,H46C), C55(H58A,H58B,H58C), C56(H57A,H57B,H57C), C59(H55A,
 H55B,H55C), C58(H54B,H54A,H54C), C66(H65A,H65B,H65C), C66A(H65D,H65E,H65F)
;

loop_
_space_group_symop_operation_xyz
'x, y, z'
'-x, -y, -z'

loop_
_atom_site_label
_atom_site_type_symbol
_atom_site_fract_x
_atom_site_fract_y
_atom_site_fract_z
_atom_site_U_iso_or_equiv
_atom_site_adp_type
_atom_site_occupancy
_atom_site_site_symmetry_order
_atom_site_calc_flag
_atom_site_refinement_flags_posn
_atom_site_refinement_flags_adp
_atom_site_refinement_flags_occupancy
_atom_site_disorder_assembly
_atom_site_disorder_group
Si1 Si 0.52849(3) 0.20967(3) 0.18233(2) 0.03266(11) Uani 1 1 d . . . . .
Si2 Si 0.34691(3) 0.52102(3) 0.37768(2) 0.02826(10) Uani 1 1 d . . . . .
Al1 Al 0.35589(3) 0.34234(3) 0.26430(2) 0.02092(9) Uani 1 1 d . . . . .
Mg1 Mg 0.22324(3) 0.21182(3) 0.23502(3) 0.02417(11) Uani 1 1 d . . . . .
N1 N 0.49551(9) 0.29362(7) 0.25221(7) 0.0233(2) Uani 1 1 d . . . . .
N2 N 0.32416(9) 0.46267(8) 0.29558(7) 0.0248(2) Uani 1 1 d . . . . .
N3 N 0.13526(9) 0.12692(8) 0.30922(7) 0.0281(2) Uani 1 1 d . . . . .
N4 N 0.16002(9) 0.17456(8) 0.13820(7) 0.0271(2) Uani 1 1 d . . . . .
C1 C 0.57619(10) 0.30459(9) 0.30148(8) 0.0252(3) Uani 1 1 d . . . . .
C2 C 0.56957(12) 0.26339(11) 0.37721(9) 0.0332(3) Uani 1 1 d . . . . .
C3 C 0.65215(15) 0.26683(13) 0.42232(10) 0.0446(4) Uani 1 1 d . . . . .
H3 H 0.6477 0.2387 0.4731 0.053 Uiso 1 1 calc R U . . .
C4 C 0.73959(15) 0.30967(14) 0.39537(12) 0.0495(4) Uani 1 1 d . . . . .
H4 H 0.7960 0.3096 0.4264 0.059 Uiso 1 1 calc R U . . .
C5 C 0.74457(13) 0.35260(13) 0.32306(11) 0.0424(4) Uani 1 1 d . . . . .
H5 H 0.8044 0.3836 0.3049 0.051 Uiso 1 1 calc R U . . .
C6 C 0.66413(12) 0.35208(10) 0.27532(9) 0.0318(3) Uani 1 1 d . . . . .
C7 C 0.47598(14) 0.21363(14) 0.41069(10) 0.0439(4) Uani 1 1 d . . . . .
H7 H 0.4146 0.2392 0.3832 0.053 Uiso 1 1 calc R U . . .
C8 C 0.44563(17) 0.22658(18) 0.49838(12) 0.0589(5) Uani 1 1 d . . . . .
H8A H 0.4998 0.1938 0.5275 0.088 Uiso 1 1 calc R U . . .
H8B H 0.3782 0.2020 0.5144 0.088 Uiso 1 1 calc R U . . .
H8C H 0.4395 0.2922 0.5094 0.088 Uiso 1 1 calc R U . . .
C9 C 0.4943(2) 0.11176(17) 0.39585(15) 0.0705(7) Uani 1 1 d . . . . .
H9A H 0.5143 0.1026 0.3399 0.106 Uiso 1 1 calc R U . . .
H9B H 0.4298 0.0829 0.4127 0.106 Uiso 1 1 calc R U . . .
H9C H 0.5508 0.0838 0.4253 0.106 Uiso 1 1 calc R U . . .
C10 C 0.67579(14) 0.40420(12) 0.19687(10) 0.0401(4) Uani 1 1 d . . . . .
H10 H 0.6079 0.4062 0.1737 0.048 Uiso 1 1 calc R U . . .
C11 C 0.69959(16) 0.50308(13) 0.20680(13) 0.0516(5) Uani 1 1 d . . . . .
H11A H 0.6475 0.5323 0.2464 0.077 Uiso 1 1 calc R U . . .
H11B H 0.6966 0.5375 0.1570 0.077 Uiso 1 1 calc R U . . .
H11C H 0.7699 0.5027 0.2233 0.077 Uiso 1 1 calc R U . . .
C12 C 0.76368(18) 0.35894(16) 0.13846(13) 0.0598(5) Uani 1 1 d . . . . .
H12A H 0.8309 0.3560 0.1604 0.090 Uiso 1 1 calc R U . . .
H12B H 0.7680 0.3954 0.0894 0.090 Uiso 1 1 calc R U . . .
H12C H 0.7481 0.2967 0.1284 0.090 Uiso 1 1 calc R U . . .
C13 C 0.5296(2) 0.25810(15) 0.08050(11) 0.0662(7) Uani 1 1 d . . . . .
H13A H 0.4612 0.2918 0.0740 0.099 Uiso 1 1 calc R U . . .
H13B H 0.5435 0.2080 0.0436 0.099 Uiso 1 1 calc R U . . .
H13C H 0.5846 0.3000 0.0703 0.099 Uiso 1 1 calc R U . . .
C14 C 0.43170(16) 0.11984(13) 0.19042(17) 0.0629(6) Uani 1 1 d . . . . .
H14A H 0.3979 0.1160 0.2442 0.094 Uiso 1 1 calc R U . . .
H14B H 0.4689 0.0600 0.1763 0.094 Uiso 1 1 calc R U . . .
H14C H 0.3782 0.1370 0.1549 0.094 Uiso 1 1 calc R U . . .
C15 C 0.65796(13) 0.14332(12) 0.19638(11) 0.0426(4) Uani 1 1 d . . . . .
H15A H 0.7111 0.1862 0.1989 0.064 Uiso 1 1 calc R U . . .
H15B H 0.6795 0.1027 0.1524 0.064 Uiso 1 1 calc R U . . .
H15C H 0.6510 0.1064 0.2451 0.064 Uiso 1 1 calc R U . . .
C16 C 0.26144(11) 0.51811(9) 0.24318(8) 0.0273(3) Uani 1 1 d . . . . .
C17 C 0.31066(13) 0.57696(10) 0.18614(9) 0.0317(3) Uani 1 1 d . . . . .
C18 C 0.24906(15) 0.63533(11) 0.13980(10) 0.0417(4) Uani 1 1 d . . . . .
H18 H 0.2820 0.6759 0.1025 0.050 Uiso 1 1 calc R U . . .
C19 C 0.14106(16) 0.63540(12) 0.14700(12) 0.0497(4) Uani 1 1 d . . . . .
H19 H 0.1002 0.6759 0.1152 0.060 Uiso 1 1 calc R U . . .
C20 C 0.09314(14) 0.57606(13) 0.20084(12) 0.0460(4) Uani 1 1 d . . . . .
H20 H 0.0190 0.5752 0.2048 0.055 Uiso 1 1 calc R U . . .
C21 C 0.15081(12) 0.51720(11) 0.24962(10) 0.0344(3) Uani 1 1 d . . . . .
C22 C 0.42882(13) 0.57790(10) 0.17256(9) 0.0331(3) Uani 1 1 d . . . . .
H22 H 0.4601 0.5379 0.2141 0.040 Uiso 1 1 calc R U . . .
C23 C 0.46399(17) 0.67409(13) 0.17702(14) 0.0554(5) Uani 1 1 d . . . . .
H23A H 0.4388 0.7133 0.1342 0.083 Uiso 1 1 calc R U . . .
H23B H 0.5409 0.6700 0.1726 0.083 Uiso 1 1 calc R U . . .
H23C H 0.4349 0.7005 0.2271 0.083 Uiso 1 1 calc R U . . .
C24 C 0.47044(16) 0.53724(13) 0.09361(10) 0.0453(4) Uani 1 1 d . . . . .
H24A H 0.4523 0.4739 0.0928 0.068 Uiso 1 1 calc R U . . .
H24B H 0.5470 0.5376 0.0853 0.068 Uiso 1 1 calc R U . . .
H24C H 0.4388 0.5741 0.0520 0.068 Uiso 1 1 calc R U . . .
C25 C 0.09221(13) 0.45558(12) 0.30788(10) 0.0395(4) Uani 1 1 d . . . . .
H25 H 0.1451 0.4177 0.3370 0.047 Uiso 1 1 calc R U . . .
C26 C 0.01589(18) 0.51132(18) 0.36794(14) 0.0672(6) Uani 1 1 d . . . . .
H26A H 0.0556 0.5487 0.3974 0.101 Uiso 1 1 calc R U . . .
H26B H -0.0218 0.4692 0.4040 0.101 Uiso 1 1 calc R U . . .
H26C H -0.0347 0.5515 0.3406 0.101 Uiso 1 1 calc R U . . .
C27 C 0.03328(14) 0.38956(14) 0.26640(13) 0.0504(5) Uani 1 1 d . . . . .
H27A H -0.0253 0.4243 0.2431 0.076 Uiso 1 1 calc R U . . .
H27B H 0.0060 0.3436 0.3043 0.076 Uiso 1 1 calc R U . . .
H27C H 0.0814 0.3587 0.2253 0.076 Uiso 1 1 calc R U . . .
C28 C 0.48913(15) 0.52800(15) 0.38639(11) 0.0490(4) Uani 1 1 d . . . . .
H28A H 0.5259 0.4660 0.3862 0.074 Uiso 1 1 calc R U . . .
H28B H 0.4964 0.5571 0.4353 0.074 Uiso 1 1 calc R U . . .
H28C H 0.5196 0.5646 0.3422 0.074 Uiso 1 1 calc R U . . .
C29 C 0.29001(18) 0.46837(15) 0.47064(11) 0.0525(5) Uani 1 1 d . . . . .
H29A H 0.2132 0.4756 0.4733 0.079 Uiso 1 1 calc R U . . .
H29B H 0.3119 0.4988 0.5147 0.079 Uiso 1 1 calc R U . . .
H29C H 0.3149 0.4028 0.4730 0.079 Uiso 1 1 calc R U . . .
C30 C 0.28352(17) 0.64196(12) 0.37313(11) 0.0486(4) Uani 1 1 d . . . . .
H30A H 0.3154 0.6744 0.3269 0.073 Uiso 1 1 calc R U . . .
H30B H 0.2938 0.6735 0.4203 0.073 Uiso 1 1 calc R U . . .
H30C H 0.2081 0.6413 0.3698 0.073 Uiso 1 1 calc R U . . .
C31 C -0.03863(14) 0.07140(14) 0.35088(11) 0.0460(4) Uani 1 1 d . . . . .
H01A H -0.0008 0.0360 0.3902 0.069 Uiso 1 1 calc R U . . .
H01B H -0.0771 0.0303 0.3240 0.069 Uiso 1 1 calc R U . . .
H01C H -0.0883 0.1191 0.3765 0.069 Uiso 1 1 calc R U . . .
C32 C 0.03916(12) 0.11595(11) 0.29210(9) 0.0324(3) Uani 1 1 d . . . . .
C33 C 0.00204(12) 0.14215(11) 0.22009(10) 0.0352(3) Uani 1 1 d . . . . .
H32 H -0.0722 0.1480 0.2206 0.042 Uiso 1 1 calc R U . . .
C34 C 0.05821(12) 0.16087(11) 0.14778(9) 0.0325(3) Uani 1 1 d . . . . .
C35 C -0.00350(14) 0.16435(16) 0.07793(11) 0.0494(5) Uani 1 1 d . . . . .
H01D H -0.0330 0.2276 0.0682 0.074 Uiso 1 1 calc R U . . .
H01E H -0.0606 0.1246 0.0885 0.074 Uiso 1 1 calc R U . . .
H01F H 0.0432 0.1431 0.0319 0.074 Uiso 1 1 calc R U . . .
C36 C 0.16875(12) 0.08527(10) 0.38082(9) 0.0311(3) Uani 1 1 d . . . . .
C37 C 0.23357(13) 0.00143(11) 0.37720(10) 0.0373(3) Uani 1 1 d . . . . .
C38 C 0.26632(15) -0.03800(13) 0.44662(12) 0.0470(4) Uani 1 1 d . . . . .
H36 H 0.3087 -0.0952 0.4452 0.056 Uiso 1 1 calc R U . . .
C39 C 0.23885(15) 0.00384(14) 0.51706(11) 0.0488(4) Uani 1 1 d . . . . .
H37 H 0.2627 -0.0240 0.5634 0.059 Uiso 1 1 calc R U . . .
C40 C 0.17652(14) 0.08646(13) 0.51994(10) 0.0433(4) Uani 1 1 d . . . . .
H38 H 0.1587 0.1157 0.5685 0.052 Uiso 1 1 calc R U . . .
C41 C 0.13919(13) 0.12786(11) 0.45274(9) 0.0357(3) Uani 1 1 d . . . . .
C42 C 0.26490(14) -0.04756(11) 0.30111(11) 0.0423(4) Uani 1 1 d . . . . .
H41 H 0.2657 0.0003 0.2579 0.051 Uiso 1 1 calc R U . . .
C43 C 0.18406(18) -0.11261(14) 0.28681(14) 0.0557(5) Uani 1 1 d . . . . .
H42A H 0.1785 -0.1584 0.3299 0.084 Uiso 1 1 calc R U . . .
H42B H 0.2063 -0.1437 0.2376 0.084 Uiso 1 1 calc R U . . .
H42C H 0.1156 -0.0774 0.2838 0.084 Uiso 1 1 calc R U . . .
C44 C 0.37522(17) -0.09951(13) 0.29687(14) 0.0561(5) Uani 1 1 d . . . . .
H43A H 0.4249 -0.0590 0.3122 0.084 Uiso 1 1 calc R U . . .
H43B H 0.3972 -0.1191 0.2433 0.084 Uiso 1 1 calc R U . . .
H43C H 0.3739 -0.1536 0.3324 0.084 Uiso 1 1 calc R U . . .
C45 C 0.06871(14) 0.21755(12) 0.46074(10) 0.0414(4) Uani 1 1 d . . . . .
H44 H 0.0399 0.2326 0.4098 0.050 Uiso 1 1 calc R U . . .
C46 C -0.02426(16) 0.21127(17) 0.52450(12) 0.0573(5) Uani 1 1 d . . . . .
H45A H -0.0646 0.1610 0.5134 0.086 Uiso 1 1 calc R U . . .
H45B H -0.0696 0.2693 0.5253 0.086 Uiso 1 1 calc R U . . .
H45C H 0.0022 0.1994 0.5754 0.086 Uiso 1 1 calc R U . . .
C47 C 0.13341(18) 0.29476(14) 0.47741(12) 0.0534(5) Uani 1 1 d . . . . .
H46A H 0.1634 0.2809 0.5268 0.080 Uiso 1 1 calc R U . . .
H46B H 0.0881 0.3528 0.4811 0.080 Uiso 1 1 calc R U . . .
H46C H 0.1903 0.3001 0.4350 0.080 Uiso 1 1 calc R U . . .
C48 C 0.21564(11) 0.17191(11) 0.06066(8) 0.0297(3) Uani 1 1 d . . . . .
C49 C 0.26514(13) 0.08747(12) 0.03260(10) 0.0376(3) Uani 1 1 d . . . . .
C50 C 0.32590(17) 0.08718(14) -0.03985(11) 0.0522(5) Uani 1 1 d . . . . .
H51 H 0.3599 0.0307 -0.0592 0.063 Uiso 1 1 calc R U . . .
C51 C 0.33781(18) 0.16663(15) -0.08391(11) 0.0574(5) Uani 1 1 d . . . . .
H50 H 0.3808 0.1652 -0.1326 0.069 Uiso 1 1 calc R U . . .
C52 C 0.28697(16) 0.24804(14) -0.05695(10) 0.0480(4) Uani 1 1 d . . . . .
H49 H 0.2943 0.3027 -0.0880 0.058 Uiso 1 1 calc R U . . .
C53 C 0.22489(13) 0.25275(12) 0.01485(9) 0.0365(3) Uani 1 1 d . . . . .
C54 C 0.25100(16) -0.00281(12) 0.07714(11) 0.0456(4) Uani 1 1 d . . . . .
H56 H 0.2250 0.0112 0.1327 0.055 Uiso 1 1 calc R U . . .
C55 C 0.3513(2) -0.06744(15) 0.07667(17) 0.0680(6) Uani 1 1 d . . . . .
H58A H 0.3755 -0.0857 0.0231 0.102 Uiso 1 1 calc R U . . .
H58B H 0.3375 -0.1222 0.1095 0.102 Uiso 1 1 calc R U . . .
H58C H 0.4056 -0.0361 0.0971 0.102 Uiso 1 1 calc R U . . .
C56 C 0.1684(2) -0.05289(17) 0.04381(18) 0.0735(7) Uani 1 1 d . . . . .
H57A H 0.1007 -0.0151 0.0495 0.110 Uiso 1 1 calc R U . . .
H57B H 0.1614 -0.1118 0.0722 0.110 Uiso 1 1 calc R U . . .
H57C H 0.1901 -0.0639 -0.0116 0.110 Uiso 1 1 calc R U . . .
C57 C 0.16787(17) 0.34405(13) 0.03933(12) 0.0514(5) Uani 1 1 d . . . . .
H53 H 0.1247 0.3349 0.0906 0.062 Uiso 1 1 calc R U . A 1
C59 C 0.2431(2) 0.41438(14) 0.04842(13) 0.0619(6) Uani 1 1 d . . . . .
H55A H 0.2886 0.3925 0.0886 0.093 Uiso 1 1 calc R U . . .
H55B H 0.2033 0.4727 0.0639 0.093 Uiso 1 1 calc R U . . .
H55C H 0.2864 0.4236 -0.0014 0.093 Uiso 1 1 calc R U . . .
C58 C 0.0928(3) 0.3805(2) -0.0227(2) 0.0914(9) Uani 1 1 d . . . B 1
H54B H 0.0471 0.4339 -0.0025 0.137 Uiso 1 1 calc R U . B 1
H54A H 0.0497 0.3320 -0.0333 0.137 Uiso 1 1 calc R U . B 1
H54C H 0.1345 0.3983 -0.0711 0.137 Uiso 1 1 calc R U . B 1
C60 C 0.1444(3) 0.1597(3) 0.7696(3) 0.0555(16) Uani 0.5 1 d DG U P C 1
C61 C 0.2247(3) 0.0920(2) 0.7472(3) 0.0513(12) Uani 0.5 1 d G U P C 1
H64 H 0.2165 0.0293 0.7607 0.062 Uiso 0.5 1 calc R U P C 1
C62 C 0.3171(2) 0.1158(3) 0.7050(3) 0.0630(13) Uani 0.5 1 d G U P C 1
H63 H 0.3720 0.0695 0.6896 0.076 Uiso 0.5 1 calc R U P C 1
C63 C 0.3292(3) 0.2075(4) 0.6851(2) 0.0647(15) Uani 0.5 1 d G U P C 1
H62 H 0.3924 0.2238 0.6563 0.078 Uiso 0.5 1 calc R U P C 1
C64 C 0.2490(5) 0.2753(2) 0.7076(3) 0.0802(18) Uani 0.5 1 d G U P C 1
H61 H 0.2572 0.3379 0.6940 0.096 Uiso 0.5 1 calc R U P C 1
C65 C 0.1566(4) 0.2514(3) 0.7498(4) 0.0750(17) Uani 0.5 1 d G U P C 1
H60 H 0.1017 0.2977 0.7651 0.090 Uiso 0.5 1 calc R U P C 1
C66 C 0.0502(4) 0.1333(5) 0.8216(4) 0.0813(14) Uani 0.5 1 d D U P C 1
H65A H 0.0435 0.0678 0.8167 0.122 Uiso 0.5 1 calc R U P C 1
H65B H -0.0130 0.1694 0.8062 0.122 Uiso 0.5 1 calc R U P C 1
H65C H 0.0582 0.1455 0.8759 0.122 Uiso 0.5 1 calc R U P C 1
C60A C 0.1648(4) 0.1412(4) 0.7737(3) 0.0506(13) Uani 0.5 1 d DG U P D 2
C61A C 0.2621(5) 0.1069(3) 0.7373(3) 0.0751(19) Uani 0.5 1 d G U P D 2
H64A H 0.2863 0.0439 0.7445 0.090 Uiso 0.5 1 calc R U P D 2
C62A C 0.3238(3) 0.1647(4) 0.6904(2) 0.0719(19) Uani 0.5 1 d G U P D 2
H63A H 0.3903 0.1412 0.6655 0.086 Uiso 0.5 1 calc R U P D 2
C63A C 0.2883(4) 0.2568(3) 0.6799(2) 0.0710(15) Uani 0.5 1 d G U P D 2
H62A H 0.3305 0.2963 0.6479 0.085 Uiso 0.5 1 calc R U P D 2
C64A C 0.1910(5) 0.2912(2) 0.7163(3) 0.098(2) Uani 0.5 1 d G U P D 2
H61A H 0.1667 0.3541 0.7092 0.117 Uiso 0.5 1 calc R U P D 2
C65A C 0.1292(4) 0.2334(4) 0.7632(4) 0.088(2) Uani 0.5 1 d G U P D 2
H60A H 0.0627 0.2569 0.7881 0.106 Uiso 0.5 1 calc R U P D 2
C66A C 0.1017(6) 0.0827(5) 0.8305(4) 0.0891(16) Uani 0.5 1 d D U P D 2
H65D H 0.1365 0.0200 0.8317 0.134 Uiso 0.5 1 calc R U P D 2
H65E H 0.0313 0.0818 0.8143 0.134 Uiso 0.5 1 calc R U P D 2
H65F H 0.0959 0.1081 0.8827 0.134 Uiso 0.5 1 calc R U P D 2

loop_
_atom_site_aniso_label
_atom_site_aniso_U_11
_atom_site_aniso_U_22
_atom_site_aniso_U_33
_atom_site_aniso_U_23
_atom_site_aniso_U_13
_atom_site_aniso_U_12
Si1 0.0370(2) 0.02662(19) 0.0341(2) -0.01128(15) -0.00938(17) 0.00825(16)
Si2 0.0329(2) 0.02637(19) 0.02563(19) -0.00742(14) -0.00290(15) -0.00118(15)
Al1 0.02067(18) 0.02047(18) 0.02159(18) -0.00328(14) -0.00210(14) -0.00113(14)
Mg1 0.0232(2) 0.0253(2) 0.0247(2) -0.00339(17) -0.00206(17) -0.00540(17)
N1 0.0225(5) 0.0229(5) 0.0248(5) -0.0043(4) -0.0052(4) 0.0007(4)
N2 0.0265(6) 0.0225(5) 0.0249(5) -0.0047(4) -0.0018(4) 0.0005(4)
N3 0.0274(6) 0.0276(6) 0.0292(6) -0.0023(5) 0.0012(5) -0.0063(5)
N4 0.0246(6) 0.0305(6) 0.0272(6) -0.0073(5) -0.0023(5) -0.0056(5)
C1 0.0220(6) 0.0258(6) 0.0279(7) -0.0045(5) -0.0057(5) 0.0023(5)
C2 0.0298(7) 0.0381(8) 0.0326(7) 0.0018(6) -0.0079(6) -0.0033(6)
C3 0.0449(9) 0.0544(10) 0.0373(9) 0.0083(7) -0.0184(7) -0.0075(8)
C4 0.0378(9) 0.0618(11) 0.0543(11) 0.0039(9) -0.0251(8) -0.0102(8)
C5 0.0279(8) 0.0494(10) 0.0525(10) 0.0007(8) -0.0105(7) -0.0107(7)
C6 0.0260(7) 0.0324(7) 0.0370(8) -0.0027(6) -0.0037(6) -0.0011(6)
C7 0.0368(9) 0.0596(11) 0.0369(9) 0.0146(8) -0.0092(7) -0.0133(8)
C8 0.0519(11) 0.0795(15) 0.0430(10) 0.0099(10) -0.0002(9) -0.0057(10)
C9 0.0795(16) 0.0682(15) 0.0681(14) -0.0017(11) 0.0039(12) -0.0413(13)
C10 0.0374(8) 0.0411(9) 0.0425(9) 0.0038(7) -0.0029(7) -0.0104(7)
C11 0.0497(11) 0.0449(10) 0.0603(12) 0.0070(8) -0.0012(9) -0.0136(8)
C12 0.0603(13) 0.0637(13) 0.0525(12) -0.0008(10) 0.0135(10) -0.0149(10)
C13 0.1058(19) 0.0560(12) 0.0322(9) -0.0184(8) -0.0168(10) 0.0302(12)
C14 0.0482(11) 0.0353(9) 0.1107(19) -0.0353(11) -0.0299(12) 0.0074(8)
C15 0.0357(8) 0.0339(8) 0.0554(10) -0.0094(7) -0.0019(7) 0.0101(7)
C16 0.0315(7) 0.0225(6) 0.0274(7) -0.0072(5) -0.0037(5) 0.0024(5)
C17 0.0415(8) 0.0233(7) 0.0308(7) -0.0054(5) -0.0072(6) -0.0004(6)
C18 0.0560(10) 0.0296(8) 0.0394(9) 0.0027(6) -0.0105(8) 0.0009(7)
C19 0.0563(11) 0.0373(9) 0.0561(11) 0.0035(8) -0.0227(9) 0.0096(8)
C20 0.0367(9) 0.0433(9) 0.0576(11) -0.0038(8) -0.0140(8) 0.0085(7)
C21 0.0311(8) 0.0324(7) 0.0390(8) -0.0087(6) -0.0059(6) 0.0051(6)
C22 0.0419(8) 0.0276(7) 0.0291(7) -0.0011(6) 0.0006(6) -0.0058(6)
C23 0.0552(11) 0.0342(9) 0.0756(14) -0.0102(9) 0.0106(10) -0.0147(8)
C24 0.0520(10) 0.0485(10) 0.0329(8) -0.0053(7) -0.0006(7) 0.0035(8)
C25 0.0276(7) 0.0455(9) 0.0433(9) -0.0041(7) -0.0012(6) 0.0048(7)
C26 0.0511(12) 0.0785(15) 0.0626(13) -0.0068(11) 0.0152(10) 0.0164(11)
C27 0.0309(8) 0.0553(11) 0.0668(12) 0.0046(9) -0.0102(8) -0.0101(8)
C28 0.0431(10) 0.0611(11) 0.0460(10) -0.0219(9) -0.0099(8) -0.0061(8)
C29 0.0706(13) 0.0569(11) 0.0333(9) -0.0025(8) -0.0055(8) -0.0218(10)
C30 0.0670(12) 0.0344(8) 0.0435(9) -0.0148(7) -0.0078(9) 0.0059(8)
C31 0.0374(9) 0.0572(11) 0.0445(9) -0.0027(8) 0.0057(7) -0.0211(8)
C32 0.0279(7) 0.0333(7) 0.0361(8) -0.0075(6) 0.0039(6) -0.0088(6)
C33 0.0217(7) 0.0453(9) 0.0399(8) -0.0107(7) -0.0006(6) -0.0089(6)
C34 0.0255(7) 0.0383(8) 0.0353(8) -0.0116(6) -0.0047(6) -0.0058(6)
C35 0.0310(8) 0.0813(14) 0.0395(9) -0.0152(9) -0.0082(7) -0.0133(8)
C36 0.0298(7) 0.0305(7) 0.0330(7) 0.0034(6) 0.0009(6) -0.0102(6)
C37 0.0369(8) 0.0303(7) 0.0433(9) 0.0072(6) 0.0028(7) -0.0083(6)
C38 0.0446(10) 0.0394(9) 0.0538(11) 0.0165(8) 0.0012(8) -0.0036(7)
C39 0.0458(10) 0.0575(11) 0.0417(9) 0.0206(8) -0.0021(8) -0.0096(8)
C40 0.0431(9) 0.0541(10) 0.0325(8) 0.0069(7) 0.0007(7) -0.0129(8)
C41 0.0346(8) 0.0388(8) 0.0332(8) 0.0018(6) 0.0020(6) -0.0096(6)
C42 0.0473(10) 0.0276(7) 0.0493(10) 0.0010(7) 0.0038(8) -0.0018(7)
C43 0.0621(12) 0.0415(10) 0.0638(13) -0.0072(9) -0.0012(10) -0.0111(9)
C44 0.0546(12) 0.0379(9) 0.0716(14) -0.0048(9) 0.0028(10) 0.0048(8)
C45 0.0455(9) 0.0457(9) 0.0317(8) -0.0058(7) 0.0001(7) -0.0008(7)
C46 0.0455(10) 0.0788(14) 0.0441(10) -0.0088(10) 0.0064(8) 0.0002(10)
C47 0.0648(13) 0.0441(10) 0.0507(11) -0.0081(8) 0.0002(9) -0.0069(9)
C48 0.0262(7) 0.0387(8) 0.0265(7) -0.0087(6) -0.0039(5) -0.0093(6)
C49 0.0391(8) 0.0409(8) 0.0344(8) -0.0148(7) 0.0001(6) -0.0108(7)
C50 0.0598(12) 0.0511(10) 0.0448(10) -0.0246(8) 0.0138(9) -0.0142(9)
C51 0.0703(13) 0.0658(13) 0.0361(9) -0.0182(9) 0.0179(9) -0.0272(11)
C52 0.0580(11) 0.0539(11) 0.0339(8) -0.0025(7) 0.0016(8) -0.0214(9)
C53 0.0357(8) 0.0446(9) 0.0311(8) -0.0045(6) -0.0049(6) -0.0106(7)
C54 0.0581(11) 0.0361(8) 0.0421(9) -0.0154(7) 0.0025(8) -0.0063(8)
C55 0.0743(15) 0.0410(11) 0.0889(17) -0.0202(11) -0.0099(13) 0.0019(10)
C56 0.0722(15) 0.0591(13) 0.0949(19) 0.0030(13) -0.0105(14) -0.0346(12)
C57 0.0574(11) 0.0435(10) 0.0492(10) 0.0064(8) 0.0024(9) 0.0025(8)
C59 0.0903(17) 0.0436(10) 0.0530(12) -0.0096(9) -0.0072(11) -0.0098(10)
C58 0.0805(19) 0.093(2) 0.099(2) 0.0140(17) -0.0301(17) 0.0137(16)
C60 0.061(3) 0.047(3) 0.058(3) -0.019(2) -0.011(2) 0.010(2)
C61 0.041(2) 0.049(2) 0.064(3) -0.020(2) -0.018(2) 0.0185(19)
C62 0.064(3) 0.066(3) 0.060(3) -0.008(3) -0.007(2) -0.011(3)
C63 0.087(4) 0.061(4) 0.047(3) -0.001(3) -0.006(2) -0.017(3)
C64 0.107(5) 0.050(3) 0.080(4) -0.013(3) 0.005(4) -0.003(3)
C65 0.084(3) 0.046(3) 0.089(4) -0.009(3) 0.006(3) 0.008(3)
C66 0.066(3) 0.089(3) 0.089(3) -0.020(3) -0.003(3) -0.006(3)
C60A 0.054(2) 0.052(3) 0.050(2) -0.001(2) -0.021(2) -0.007(2)
C61A 0.075(4) 0.078(3) 0.062(3) 0.023(3) 0.002(3) 0.018(3)
C62A 0.071(3) 0.082(4) 0.053(3) 0.030(3) 0.004(2) 0.013(3)
C63A 0.092(4) 0.061(3) 0.057(3) -0.010(3) 0.009(3) -0.013(3)
C64A 0.103(5) 0.067(4) 0.108(4) -0.005(3) 0.038(4) 0.011(3)
C65A 0.088(4) 0.058(3) 0.105(4) 0.009(3) 0.019(3) 0.018(3)
C66A 0.103(4) 0.086(4) 0.083(3) 0.000(3) -0.007(3) -0.035(3)

loop_
_atom_type_symbol
_atom_type_description
_atom_type_scat_dispersion_real
_atom_type_scat_dispersion_imag
_atom_type_scat_source
C C 0.0181 0.0091 'International Tables Vol C Tables 4.2.6.8 and 6.1.1.4'
H H 0.0000 0.0000 'International Tables Vol C Tables 4.2.6.8 and 6.1.1.4'
Al Al 0.2130 0.2455 'International Tables Vol C Tables 4.2.6.8 and 6.1.1.4'
Mg Mg 0.1719 0.1771 'International Tables Vol C Tables 4.2.6.8 and 6.1.1.4'
N N 0.0311 0.0180 'International Tables Vol C Tables 4.2.6.8 and 6.1.1.4'
Si Si 0.2541 0.3302 'International Tables Vol C Tables 4.2.6.8 and 6.1.1.4'

loop_
_geom_angle_atom_site_label_1
_geom_angle_atom_site_label_2
_geom_angle_atom_site_label_3
_geom_angle
_geom_angle_site_symmetry_1
_geom_angle_site_symmetry_3
_geom_angle_publ_flag
N1 Si1 C13 112.56(7) . . ?
N1 Si1 C14 112.42(8) . . ?
N1 Si1 C15 111.01(7) . . ?
C13 Si1 C14 105.29(13) . . ?
C13 Si1 C15 110.53(10) . . ?
C15 Si1 C14 104.61(8) . . ?
N2 Si2 C28 113.71(7) . . ?
N2 Si2 C29 112.71(7) . . ?
N2 Si2 C30 109.80(7) . . ?
C28 Si2 C30 106.94(10) . . ?
C29 Si2 C28 106.86(10) . . ?
C29 Si2 C30 106.39(10) . . ?
N1 Al1 Mg1 111.09(4) . . ?
N2 Al1 Mg1 130.12(4) . . ?
N2 Al1 N1 118.76(5) . . ?
N3 Mg1 Al1 131.72(4) . . ?
N4 Mg1 Al1 135.02(4) . . ?
N4 Mg1 N3 92.83(5) . . ?
Si1 N1 Al1 116.00(6) . . ?
C1 N1 Si1 114.94(9) . . ?
C1 N1 Al1 128.18(9) . . ?
Si2 N2 Al1 133.64(7) . . ?
C16 N2 Si2 113.58(8) . . ?
C16 N2 Al1 112.64(8) . . ?
C32 N3 Mg1 117.29(10) . . ?
C32 N3 C36 118.62(12) . . ?
C36 N3 Mg1 123.90(9) . . ?
C34 N4 Mg1 116.77(10) . . ?
C34 N4 C48 119.00(12) . . ?
C48 N4 Mg1 123.90(9) . . ?
C2 C1 N1 119.22(13) . . ?
C6 C1 N1 122.04(13) . . ?
C6 C1 C2 118.69(13) . . ?
C1 C2 C7 121.97(14) . . ?
C3 C2 C1 119.31(15) . . ?
C3 C2 C7 118.71(15) . . ?
C2 C3 H3 119.1 . . ?
C4 C3 C2 121.79(16) . . ?
C4 C3 H3 119.1 . . ?
C3 C4 H4 120.5 . . ?
C5 C4 C3 119.04(16) . . ?
C5 C4 H4 120.5 . . ?
C4 C5 H5 119.1 . . ?
C4 C5 C6 121.85(16) . . ?
C6 C5 H5 119.1 . . ?
C1 C6 C10 123.02(14) . . ?
C5 C6 C1 119.21(15) . . ?
C5 C6 C10 117.77(14) . . ?
C2 C7 H7 107.6 . . ?
C2 C7 C8 113.65(16) . . ?
C8 C7 H7 107.6 . . ?
C9 C7 C2 111.55(16) . . ?
C9 C7 H7 107.6 . . ?
C9 C7 C8 108.71(17) . . ?
C7 C8 H8A 109.5 . . ?
C7 C8 H8B 109.5 . . ?
C7 C8 H8C 109.5 . . ?
H8A C8 H8B 109.5 . . ?
H8A C8 H8C 109.5 . . ?
H8B C8 H8C 109.5 . . ?
C7 C9 H9A 109.5 . . ?
C7 C9 H9B 109.5 . . ?
C7 C9 H9C 109.5 . . ?
H9A C9 H9B 109.5 . . ?
H9A C9 H9C 109.5 . . ?
H9B C9 H9C 109.5 . . ?
C6 C10 H10 108.3 . . ?
C6 C10 C11 111.15(15) . . ?
C6 C10 C12 112.98(15) . . ?
C11 C10 H10 108.3 . . ?
C11 C10 C12 107.71(15) . . ?
C12 C10 H10 108.3 . . ?
C10 C11 H11A 109.5 . . ?
C10 C11 H11B 109.5 . . ?
C10 C11 H11C 109.5 . . ?
H11A C11 H11B 109.5 . . ?
H11A C11 H11C 109.5 . . ?
H11B C11 H11C 109.5 . . ?
C10 C12 H12A 109.5 . . ?
C10 C12 H12B 109.5 . . ?
C10 C12 H12C 109.5 . . ?
H12A C12 H12B 109.5 . . ?
H12A C12 H12C 109.5 . . ?
H12B C12 H12C 109.5 . . ?
Si1 C13 H13A 109.5 . . ?
Si1 C13 H13B 109.5 . . ?
Si1 C13 H13C 109.5 . . ?
H13A C13 H13B 109.5 . . ?
H13A C13 H13C 109.5 . . ?
H13B C13 H13C 109.5 . . ?
Si1 C14 H14A 109.5 . . ?
Si1 C14 H14B 109.5 . . ?
Si1 C14 H14C 109.5 . . ?
H14A C14 H14B 109.5 . . ?
H14A C14 H14C 109.5 . . ?
H14B C14 H14C 109.5 . . ?
Si1 C15 H15A 109.5 . . ?
Si1 C15 H15B 109.5 . . ?
Si1 C15 H15C 109.5 . . ?
H15A C15 H15B 109.5 . . ?
H15A C15 H15C 109.5 . . ?
H15B C15 H15C 109.5 . . ?
C17 C16 N2 119.64(13) . . ?
C17 C16 C21 119.10(14) . . ?
C21 C16 N2 121.22(13) . . ?
C16 C17 C22 122.22(13) . . ?
C18 C17 C16 119.40(15) . . ?
C18 C17 C22 118.37(15) . . ?
C17 C18 H18 119.3 . . ?
C19 C18 C17 121.39(17) . . ?
C19 C18 H18 119.3 . . ?
C18 C19 H19 120.3 . . ?
C20 C19 C18 119.33(16) . . ?
C20 C19 H19 120.3 . . ?
C19 C20 H20 119.2 . . ?
C19 C20 C21 121.68(17) . . ?
C21 C20 H20 119.2 . . ?
C16 C21 C25 122.58(14) . . ?
C20 C21 C16 119.04(16) . . ?
C20 C21 C25 118.38(15) . . ?
C17 C22 H22 108.0 . . ?
C17 C22 C23 112.83(14) . . ?
C17 C22 C24 109.86(14) . . ?
C23 C22 H22 108.0 . . ?
C24 C22 H22 108.0 . . ?
C24 C22 C23 110.06(15) . . ?
C22 C23 H23A 109.5 . . ?
C22 C23 H23B 109.5 . . ?
C22 C23 H23C 109.5 . . ?
H23A C23 H23B 109.5 . . ?
H23A C23 H23C 109.5 . . ?
H23B C23 H23C 109.5 . . ?
C22 C24 H24A 109.5 . . ?
C22 C24 H24B 109.5 . . ?
C22 C24 H24C 109.5 . . ?
H24A C24 H24B 109.5 . . ?
H24A C24 H24C 109.5 . . ?
H24B C24 H24C 109.5 . . ?
C21 C25 H25 107.8 . . ?
C21 C25 C26 111.81(16) . . ?
C21 C25 C27 111.04(15) . . ?
C26 C25 H25 107.8 . . ?
C27 C25 H25 107.8 . . ?
C27 C25 C26 110.45(17) . . ?
C25 C26 H26A 109.5 . . ?
C25 C26 H26B 109.5 . . ?
C25 C26 H26C 109.5 . . ?
H26A C26 H26B 109.5 . . ?
H26A C26 H26C 109.5 . . ?
H26B C26 H26C 109.5 . . ?
C25 C27 H27A 109.5 . . ?
C25 C27 H27B 109.5 . . ?
C25 C27 H27C 109.5 . . ?
H27A C27 H27B 109.5 . . ?
H27A C27 H27C 109.5 . . ?
H27B C27 H27C 109.5 . . ?
Si2 C28 H28A 109.5 . . ?
Si2 C28 H28B 109.5 . . ?
Si2 C28 H28C 109.5 . . ?
H28A C28 H28B 109.5 . . ?
H28A C28 H28C 109.5 . . ?
H28B C28 H28C 109.5 . . ?
Si2 C29 H29A 109.5 . . ?
Si2 C29 H29B 109.5 . . ?
Si2 C29 H29C 109.5 . . ?
H29A C29 H29B 109.5 . . ?
H29A C29 H29C 109.5 . . ?
H29B C29 H29C 109.5 . . ?
Si2 C30 H30A 109.5 . . ?
Si2 C30 H30B 109.5 . . ?
Si2 C30 H30C 109.5 . . ?
H30A C30 H30B 109.5 . . ?
H30A C30 H30C 109.5 . . ?
H30B C30 H30C 109.5 . . ?
H01A C31 H01B 109.5 . . ?
H01A C31 H01C 109.5 . . ?
H01B C31 H01C 109.5 . . ?
C32 C31 H01A 109.5 . . ?
C32 C31 H01B 109.5 . . ?
C32 C31 H01C 109.5 . . ?
N3 C32 C31 120.85(15) . . ?
N3 C32 C33 124.23(14) . . ?
C33 C32 C31 114.92(14) . . ?
C32 C33 H32 115.2 . . ?
C34 C33 C32 129.58(14) . . ?
C34 C33 H32 115.2 . . ?
N4 C34 C33 124.02(14) . . ?
N4 C34 C35 120.26(14) . . ?
C33 C34 C35 115.73(14) . . ?
C34 C35 H01D 109.5 . . ?
C34 C35 H01E 109.5 . . ?
C34 C35 H01F 109.5 . . ?
H01D C35 H01E 109.5 . . ?
H01D C35 H01F 109.5 . . ?
H01E C35 H01F 109.5 . . ?
C37 C36 N3 118.64(14) . . ?
C41 C36 N3 120.99(14) . . ?
C41 C36 C37 120.36(15) . . ?
C36 C37 C42 121.83(15) . . ?
C38 C37 C36 118.28(16) . . ?
C38 C37 C42 119.86(16) . . ?
C37 C38 H36 119.2 . . ?
C39 C38 C37 121.70(17) . . ?
C39 C38 H36 119.2 . . ?
C38 C39 H37 120.2 . . ?
C38 C39 C40 119.66(17) . . ?
C40 C39 H37 120.2 . . ?
C39 C40 H38 119.4 . . ?
C39 C40 C41 121.15(17) . . ?
C41 C40 H38 119.4 . . ?
C36 C41 C45 122.97(15) . . ?
C40 C41 C36 118.83(16) . . ?
C40 C41 C45 118.20(15) . . ?
C37 C42 H41 107.5 . . ?
C37 C42 C43 111.03(15) . . ?
C37 C42 C44 112.86(17) . . ?
C43 C42 H41 107.5 . . ?
C43 C42 C44 110.31(15) . . ?
C44 C42 H41 107.5 . . ?
C42 C43 H42A 109.5 . . ?
C42 C43 H42B 109.5 . . ?
C42 C43 H42C 109.5 . . ?
H42A C43 H42B 109.5 . . ?
H42A C43 H42C 109.5 . . ?
H42B C43 H42C 109.5 . . ?
C42 C44 H43A 109.5 . . ?
C42 C44 H43B 109.5 . . ?
C42 C44 H43C 109.5 . . ?
H43A C44 H43B 109.5 . . ?
H43A C44 H43C 109.5 . . ?
H43B C44 H43C 109.5 . . ?
C41 C45 H44 108.1 . . ?
C41 C45 C46 112.46(16) . . ?
C41 C45 C47 109.66(15) . . ?
C46 C45 H44 108.1 . . ?
C47 C45 H44 108.1 . . ?
C47 C45 C46 110.31(16) . . ?
C45 C46 H45A 109.5 . . ?
C45 C46 H45B 109.5 . . ?
C45 C46 H45C 109.5 . . ?
H45A C46 H45B 109.5 . . ?
H45A C46 H45C 109.5 . . ?
H45B C46 H45C 109.5 . . ?
C45 C47 H46A 109.5 . . ?
C45 C47 H46B 109.5 . . ?
C45 C47 H46C 109.5 . . ?
H46A C47 H46B 109.5 . . ?
H46A C47 H46C 109.5 . . ?
H46B C47 H46C 109.5 . . ?
C49 C48 N4 119.19(14) . . ?
C53 C48 N4 120.68(14) . . ?
C53 C48 C49 120.06(14) . . ?
C48 C49 C54 122.10(14) . . ?
C50 C49 C48 118.54(17) . . ?
C50 C49 C54 119.32(16) . . ?
C49 C50 H51 119.2 . . ?
C51 C50 C49 121.61(18) . . ?
C51 C50 H51 119.2 . . ?
C50 C51 H50 120.3 . . ?
C52 C51 C50 119.32(17) . . ?
C52 C51 H50 120.3 . . ?
C51 C52 H49 119.1 . . ?
C51 C52 C53 121.76(18) . . ?
C53 C52 H49 119.1 . . ?
C48 C53 C57 122.49(15) . . ?
C52 C53 C48 118.66(16) . . ?
C52 C53 C57 118.83(16) . . ?
C49 C54 H56 108.0 . . ?
C49 C54 C55 113.92(17) . . ?
C49 C54 C56 110.35(18) . . ?
C55 C54 H56 108.0 . . ?
C55 C54 C56 108.33(18) . . ?
C56 C54 H56 108.0 . . ?
C54 C55 H58A 109.5 . . ?
C54 C55 H58B 109.5 . . ?
C54 C55 H58C 109.5 . . ?
H58A C55 H58B 109.5 . . ?
H58A C55 H58C 109.5 . . ?
H58B C55 H58C 109.5 . . ?
C54 C56 H57A 109.5 . . ?
C54 C56 H57B 109.5 . . ?
C54 C56 H57C 109.5 . . ?
H57A C56 H57B 109.5 . . ?
H57A C56 H57C 109.5 . . ?
H57B C56 H57C 109.5 . . ?
C53 C57 H53 108.6 . . ?
C53 C57 C59 111.84(17) . . ?
C53 C57 C58 109.5(2) . . ?
C59 C57 H53 108.6 . . ?
C59 C57 C58 109.4(2) . . ?
C58 C57 H53 108.6 . . ?
C57 C59 H55A 109.5 . . ?
C57 C59 H55B 109.5 . . ?
C57 C59 H55C 109.5 . . ?
H55A C59 H55B 109.5 . . ?
H55A C59 H55C 109.5 . . ?
H55B C59 H55C 109.5 . . ?
C57 C58 H54B 109.5 . . ?
C57 C58 H54A 109.5 . . ?
C57 C58 H54C 109.5 . . ?
H54B C58 H54A 109.5 . . ?
H54B C58 H54C 109.5 . . ?
H54A C58 H54C 109.5 . . ?
C61 C60 C65 120.0 . . ?
C61 C60 C66 118.9(4) . . ?
C65 C60 C66 120.8(4) . . ?
C60 C61 H64 120.0 . . ?
C62 C61 C60 120.0 . . ?
C62 C61 H64 120.0 . . ?
C61 C62 H63 120.0 . . ?
C61 C62 C63 120.0 . . ?
C63 C62 H63 120.0 . . ?
C62 C63 H62 120.0 . . ?
C62 C63 C64 120.0 . . ?
C64 C63 H62 120.0 . . ?
C63 C64 H61 120.0 . . ?
C65 C64 C63 120.0 . . ?
C65 C64 H61 120.0 . . ?
C60 C65 H60 120.0 . . ?
C64 C65 C60 120.0 . . ?
C64 C65 H60 120.0 . . ?
C60 C66 H65A 109.5 . . ?
C60 C66 H65B 109.5 . . ?
C60 C66 H65C 109.5 . . ?
H65A C66 H65B 109.5 . . ?
H65A C66 H65C 109.5 . . ?
H65B C66 H65C 109.5 . . ?
C61A C60A C65A 120.0 . . ?
C61A C60A C66A 120.9(5) . . ?
C65A C60A C66A 118.8(5) . . ?
C60A C61A H64A 120.0 . . ?
C60A C61A C62A 120.0 . . ?
C62A C61A H64A 120.0 . . ?
C61A C62A H63A 120.0 . . ?
C61A C62A C63A 120.0 . . ?
C63A C62A H63A 120.0 . . ?
C62A C63A H62A 120.0 . . ?
C64A C63A C62A 120.0 . . ?
C64A C63A H62A 120.0 . . ?
C63A C64A H61A 120.0 . . ?
C63A C64A C65A 120.0 . . ?
C65A C64A H61A 120.0 . . ?
C60A C65A H60A 120.0 . . ?
C64A C65A C60A 120.0 . . ?
C64A C65A H60A 120.0 . . ?
C60A C66A H65D 109.5 . . ?
C60A C66A H65E 109.5 . . ?
C60A C66A H65F 109.5 . . ?
H65D C66A H65E 109.5 . . ?
H65D C66A H65F 109.5 . . ?
H65E C66A H65F 109.5 . . ?

loop_
_geom_bond_atom_site_label_1
_geom_bond_atom_site_label_2
_geom_bond_distance
_geom_bond_site_symmetry_2
_geom_bond_publ_flag
Si1 N1 1.7447(11) . ?
Si1 C13 1.864(2) . ?
Si1 C14 1.893(2) . ?
Si1 C15 1.8764(17) . ?
Si2 N2 1.7524(12) . ?
Si2 C28 1.8683(19) . ?
Si2 C29 1.8543(19) . ?
Si2 C30 1.8739(18) . ?
Al1 Mg1 2.7888(6) . ?
Al1 N1 1.8566(12) . ?
Al1 N2 1.8555(12) . ?
Mg1 N3 2.0696(12) . ?
Mg1 N4 2.0568(12) . ?
N1 C1 1.4410(17) . ?
N2 C16 1.4482(18) . ?
N3 C32 1.332(2) . ?
N3 C36 1.444(2) . ?
N4 C34 1.3370(19) . ?
N4 C48 1.4420(18) . ?
C1 C2 1.412(2) . ?
C1 C6 1.409(2) . ?
C2 C3 1.394(2) . ?
C2 C7 1.517(2) . ?
C3 H3 0.9500 . ?
C3 C4 1.370(3) . ?
C4 H4 0.9500 . ?
C4 C5 1.370(3) . ?
C5 H5 0.9500 . ?
C5 C6 1.396(2) . ?
C6 C10 1.524(2) . ?
C7 H7 1.0000 . ?
C7 C8 1.532(3) . ?
C7 C9 1.514(3) . ?
C8 H8A 0.9800 . ?
C8 H8B 0.9800 . ?
C8 H8C 0.9800 . ?
C9 H9A 0.9800 . ?
C9 H9B 0.9800 . ?
C9 H9C 0.9800 . ?
C10 H10 1.0000 . ?
C10 C11 1.531(3) . ?
C10 C12 1.541(3) . ?
C11 H11A 0.9800 . ?
C11 H11B 0.9800 . ?
C11 H11C 0.9800 . ?
C12 H12A 0.9800 . ?
C12 H12B 0.9800 . ?
C12 H12C 0.9800 . ?
C13 H13A 0.9800 . ?
C13 H13B 0.9800 . ?
C13 H13C 0.9800 . ?
C14 H14A 0.9800 . ?
C14 H14B 0.9800 . ?
C14 H14C 0.9800 . ?
C15 H15A 0.9800 . ?
C15 H15B 0.9800 . ?
C15 H15C 0.9800 . ?
C16 C17 1.416(2) . ?
C16 C21 1.418(2) . ?
C17 C18 1.395(2) . ?
C17 C22 1.514(2) . ?
C18 H18 0.9500 . ?
C18 C19 1.382(3) . ?
C19 H19 0.9500 . ?
C19 C20 1.380(3) . ?
C20 H20 0.9500 . ?
C20 C21 1.397(2) . ?
C21 C25 1.510(2) . ?
C22 H22 1.0000 . ?
C22 C23 1.530(2) . ?
C22 C24 1.526(2) . ?
C23 H23A 0.9800 . ?
C23 H23B 0.9800 . ?
C23 H23C 0.9800 . ?
C24 H24A 0.9800 . ?
C24 H24B 0.9800 . ?
C24 H24C 0.9800 . ?
C25 H25 1.0000 . ?
C25 C26 1.542(3) . ?
C25 C27 1.535(3) . ?
C26 H26A 0.9800 . ?
C26 H26B 0.9800 . ?
C26 H26C 0.9800 . ?
C27 H27A 0.9800 . ?
C27 H27B 0.9800 . ?
C27 H27C 0.9800 . ?
C28 H28A 0.9800 . ?
C28 H28B 0.9800 . ?
C28 H28C 0.9800 . ?
C29 H29A 0.9800 . ?
C29 H29B 0.9800 . ?
C29 H29C 0.9800 . ?
C30 H30A 0.9800 . ?
C30 H30B 0.9800 . ?
C30 H30C 0.9800 . ?
C31 H01A 0.9800 . ?
C31 H01B 0.9800 . ?
C31 H01C 0.9800 . ?
C31 C32 1.516(2) . ?
C32 C33 1.405(2) . ?
C33 H32 0.9500 . ?
C33 C34 1.398(2) . ?
C34 C35 1.514(2) . ?
C35 H01D 0.9800 . ?
C35 H01E 0.9800 . ?
C35 H01F 0.9800 . ?
C36 C37 1.411(2) . ?
C36 C41 1.407(2) . ?
C37 C38 1.396(3) . ?
C37 C42 1.516(2) . ?
C38 H36 0.9500 . ?
C38 C39 1.377(3) . ?
C39 H37 0.9500 . ?
C39 C40 1.380(3) . ?
C40 H38 0.9500 . ?
C40 C41 1.396(2) . ?
C41 C45 1.519(2) . ?
C42 H41 1.0000 . ?
C42 C43 1.528(3) . ?
C42 C44 1.536(3) . ?
C43 H42A 0.9800 . ?
C43 H42B 0.9800 . ?
C43 H42C 0.9800 . ?
C44 H43A 0.9800 . ?
C44 H43B 0.9800 . ?
C44 H43C 0.9800 . ?
C45 H44 1.0000 . ?
C45 C46 1.536(2) . ?
C45 C47 1.527(3) . ?
C46 H45A 0.9800 . ?
C46 H45B 0.9800 . ?
C46 H45C 0.9800 . ?
C47 H46A 0.9800 . ?
C47 H46B 0.9800 . ?
C47 H46C 0.9800 . ?
C48 C49 1.409(2) . ?
C48 C53 1.402(2) . ?
C49 C50 1.395(2) . ?
C49 C54 1.516(3) . ?
C50 H51 0.9500 . ?
C50 C51 1.374(3) . ?
C51 H50 0.9500 . ?
C51 C52 1.372(3) . ?
C52 H49 0.9500 . ?
C52 C53 1.394(2) . ?
C53 C57 1.509(3) . ?
C54 H56 1.0000 . ?
C54 C55 1.520(3) . ?
C54 C56 1.529(3) . ?
C55 H58A 0.9800 . ?
C55 H58B 0.9800 . ?
C55 H58C 0.9800 . ?
C56 H57A 0.9800 . ?
C56 H57B 0.9800 . ?
C56 H57C 0.9800 . ?
C57 H53 1.0000 . ?
C57 C59 1.509(3) . ?
C57 C58 1.564(3) . ?
C59 H55A 0.9800 . ?
C59 H55B 0.9800 . ?
C59 H55C 0.9800 . ?
C58 H54B 0.9800 . ?
C58 H54A 0.9800 . ?
C58 H54C 0.9800 . ?
C60 C61 1.3900 . ?
C60 C65 1.3900 . ?
C60 C66 1.498(5) . ?
C61 H64 0.9500 . ?
C61 C62 1.3900 . ?
C62 H63 0.9500 . ?
C62 C63 1.3900 . ?
C63 H62 0.9500 . ?
C63 C64 1.3900 . ?
C64 H61 0.9500 . ?
C64 C65 1.3900 . ?
C65 H60 0.9500 . ?
C66 H65A 0.9800 . ?
C66 H65B 0.9800 . ?
C66 H65C 0.9800 . ?
C60A C61A 1.3900 . ?
C60A C65A 1.3900 . ?
C60A C66A 1.497(5) . ?
C61A H64A 0.9500 . ?
C61A C62A 1.3900 . ?
C62A H63A 0.9500 . ?
C62A C63A 1.3900 . ?
C63A H62A 0.9500 . ?
C63A C64A 1.3900 . ?
C64A H61A 0.9500 . ?
C64A C65A 1.3900 . ?
C65A H60A 0.9500 . ?
C66A H65D 0.9800 . ?
C66A H65E 0.9800 . ?
C66A H65F 0.9800 . ?

loop_
_geom_torsion_atom_site_label_1
_geom_torsion_atom_site_label_2
_geom_torsion_atom_site_label_3
_geom_torsion_atom_site_label_4
_geom_torsion
_geom_torsion_site_symmetry_1
_geom_torsion_site_symmetry_2
_geom_torsion_site_symmetry_3
_geom_torsion_site_symmetry_4
_geom_torsion_publ_flag
Si1 N1 C1 C2 -100.01(13) . . . . ?
Si1 N1 C1 C6 77.31(15) . . . . ?
Si2 N2 C16 C17 84.51(13) . . . . ?
Si2 N2 C16 C21 -93.18(14) . . . . ?
Al1 N1 C1 C2 68.70(17) . . . . ?
Al1 N1 C1 C6 -113.98(14) . . . . ?
Al1 N2 C16 C17 -99.22(13) . . . . ?
Al1 N2 C16 C21 83.09(14) . . . . ?
Mg1 Al1 N1 Si1 31.75(7) . . . . ?
Mg1 Al1 N1 C1 -136.85(11) . . . . ?
Mg1 Al1 N2 Si2 119.04(8) . . . . ?
Mg1 Al1 N2 C16 -56.23(11) . . . . ?
Mg1 N3 C32 C31 -167.53(12) . . . . ?
Mg1 N3 C32 C33 13.5(2) . . . . ?
Mg1 N3 C36 C37 -85.22(15) . . . . ?
Mg1 N3 C36 C41 93.65(15) . . . . ?
Mg1 N4 C34 C33 -20.7(2) . . . . ?
Mg1 N4 C34 C35 159.84(13) . . . . ?
Mg1 N4 C48 C49 97.25(14) . . . . ?
Mg1 N4 C48 C53 -79.76(16) . . . . ?
N1 Al1 N2 Si2 -58.60(11) . . . . ?
N1 Al1 N2 C16 126.13(9) . . . . ?
N1 C1 C2 C3 174.25(15) . . . . ?
N1 C1 C2 C7 -4.5(2) . . . . ?
N1 C1 C6 C5 -173.76(14) . . . . ?
N1 C1 C6 C10 6.7(2) . . . . ?
N2 Al1 N1 Si1 -150.17(6) . . . . ?
N2 Al1 N1 C1 41.22(13) . . . . ?
N2 C16 C17 C18 -175.16(13) . . . . ?
N2 C16 C17 C22 5.8(2) . . . . ?
N2 C16 C21 C20 176.13(14) . . . . ?
N2 C16 C21 C25 -3.3(2) . . . . ?
N3 C32 C33 C34 18.3(3) . . . . ?
N3 C36 C37 C38 179.47(14) . . . . ?
N3 C36 C37 C42 -2.6(2) . . . . ?
N3 C36 C41 C40 -177.83(14) . . . . ?
N3 C36 C41 C45 1.8(2) . . . . ?
N4 C48 C49 C50 -174.77(15) . . . . ?
N4 C48 C49 C54 7.6(2) . . . . ?
N4 C48 C53 C52 174.51(14) . . . . ?
N4 C48 C53 C57 -7.2(2) . . . . ?
C1 C2 C3 C4 0.4(3) . . . . ?
C1 C2 C7 C8 -143.66(17) . . . . ?
C1 C2 C7 C9 93.0(2) . . . . ?
C1 C6 C10 C11 127.47(17) . . . . ?
C1 C6 C10 C12 -111.31(18) . . . . ?
C2 C1 C6 C5 3.6(2) . . . . ?
C2 C1 C6 C10 -175.95(14) . . . . ?
C2 C3 C4 C5 2.0(3) . . . . ?
C3 C2 C7 C8 37.6(2) . . . . ?
C3 C2 C7 C9 -85.8(2) . . . . ?
C3 C4 C5 C6 -1.5(3) . . . . ?
C4 C5 C6 C1 -1.3(3) . . . . ?
C4 C5 C6 C10 178.28(18) . . . . ?
C5 C6 C10 C11 -52.1(2) . . . . ?
C5 C6 C10 C12 69.2(2) . . . . ?
C6 C1 C2 C3 -3.2(2) . . . . ?
C6 C1 C2 C7 178.05(15) . . . . ?
C7 C2 C3 C4 179.22(19) . . . . ?
C13 Si1 N1 Al1 72.09(12) . . . . ?
C13 Si1 N1 C1 -117.77(13) . . . . ?
C14 Si1 N1 Al1 -46.62(11) . . . . ?
C14 Si1 N1 C1 123.52(12) . . . . ?
C15 Si1 N1 Al1 -163.41(8) . . . . ?
C15 Si1 N1 C1 6.73(13) . . . . ?
C16 C17 C18 C19 -1.6(2) . . . . ?
C16 C17 C22 C23 -126.50(17) . . . . ?
C16 C17 C22 C24 110.29(16) . . . . ?
C16 C21 C25 C26 116.74(18) . . . . ?
C16 C21 C25 C27 -119.41(16) . . . . ?
C17 C16 C21 C20 -1.6(2) . . . . ?
C17 C16 C21 C25 179.03(14) . . . . ?
C17 C18 C19 C20 -0.4(3) . . . . ?
C18 C17 C22 C23 54.5(2) . . . . ?
C18 C17 C22 C24 -68.73(18) . . . . ?
C18 C19 C20 C21 1.5(3) . . . . ?
C19 C20 C21 C16 -0.5(3) . . . . ?
C19 C20 C21 C25 178.96(17) . . . . ?
C20 C21 C25 C26 -62.7(2) . . . . ?
C20 C21 C25 C27 61.2(2) . . . . ?
C21 C16 C17 C18 2.6(2) . . . . ?
C21 C16 C17 C22 -176.43(13) . . . . ?
C22 C17 C18 C19 177.44(16) . . . . ?
C28 Si2 N2 Al1 64.16(13) . . . . ?
C28 Si2 N2 C16 -120.60(12) . . . . ?
C29 Si2 N2 Al1 -57.66(13) . . . . ?
C29 Si2 N2 C16 117.58(12) . . . . ?
C30 Si2 N2 Al1 -176.07(10) . . . . ?
C30 Si2 N2 C16 -0.83(13) . . . . ?
C31 C32 C33 C34 -160.67(17) . . . . ?
C32 N3 C36 C37 99.82(16) . . . . ?
C32 N3 C36 C41 -81.31(18) . . . . ?
C32 C33 C34 N4 -14.0(3) . . . . ?
C32 C33 C34 C35 165.45(17) . . . . ?
C34 N4 C48 C49 -89.53(18) . . . . ?
C34 N4 C48 C53 93.47(17) . . . . ?
C36 N3 C32 C31 7.8(2) . . . . ?
C36 N3 C32 C33 -171.17(14) . . . . ?
C36 C37 C38 C39 -1.4(3) . . . . ?
C36 C37 C42 C43 -88.53(19) . . . . ?
C36 C37 C42 C44 147.02(16) . . . . ?
C36 C41 C45 C46 128.51(17) . . . . ?
C36 C41 C45 C47 -108.36(18) . . . . ?
C37 C36 C41 C40 1.0(2) . . . . ?
C37 C36 C41 C45 -179.33(15) . . . . ?
C37 C38 C39 C40 0.6(3) . . . . ?
C38 C37 C42 C43 89.4(2) . . . . ?
C38 C37 C42 C44 -35.1(2) . . . . ?
C38 C39 C40 C41 1.1(3) . . . . ?
C39 C40 C41 C36 -1.9(2) . . . . ?
C39 C40 C41 C45 178.46(16) . . . . ?
C40 C41 C45 C46 -51.8(2) . . . . ?
C40 C41 C45 C47 71.29(19) . . . . ?
C41 C36 C37 C38 0.6(2) . . . . ?
C41 C36 C37 C42 178.54(15) . . . . ?
C42 C37 C38 C39 -179.44(17) . . . . ?
C48 N4 C34 C33 165.61(15) . . . . ?
C48 N4 C34 C35 -13.9(2) . . . . ?
C48 C49 C50 C51 -0.3(3) . . . . ?
C48 C49 C54 C55 -139.22(18) . . . . ?
C48 C49 C54 C56 98.7(2) . . . . ?
C48 C53 C57 C59 119.06(18) . . . . ?
C48 C53 C57 C58 -119.4(2) . . . . ?
C49 C48 C53 C52 -2.5(2) . . . . ?
C49 C48 C53 C57 175.82(16) . . . . ?
C49 C50 C51 C52 -1.4(3) . . . . ?
C50 C49 C54 C55 43.2(2) . . . . ?
C50 C49 C54 C56 -78.9(2) . . . . ?
C50 C51 C52 C53 1.2(3) . . . . ?
C51 C52 C53 C48 0.7(3) . . . . ?
C51 C52 C53 C57 -177.63(19) . . . . ?
C52 C53 C57 C59 -62.7(2) . . . . ?
C52 C53 C57 C58 58.9(3) . . . . ?
C53 C48 C49 C50 2.3(2) . . . . ?
C53 C48 C49 C54 -175.38(15) . . . . ?
C54 C49 C50 C51 177.42(19) . . . . ?
C60 C61 C62 C63 0.0 . . . . ?
C61 C60 C65 C64 0.0 . . . . ?
C61 C62 C63 C64 0.0 . . . . ?
C62 C63 C64 C65 0.0 . . . . ?
C63 C64 C65 C60 0.0 . . . . ?
C65 C60 C61 C62 0.0 . . . . ?
C66 C60 C61 C62 -174.1(6) . . . . ?
C66 C60 C65 C64 174.0(6) . . . . ?
C60A C61A C62A C63A 0.0 . . . . ?
C61A C60A C65A C64A 0.0 . . . . ?
C61A C62A C63A C64A 0.0 . . . . ?
C62A C63A C64A C65A 0.0 . . . . ?
C63A C64A C65A C60A 0.0 . . . . ?
C65A C60A C61A C62A 0.0 . . . . ?
C66A C60A C61A C62A -174.0(6) . . . . ?
C66A C60A C65A C64A 174.1(6) . . . . ?
